data_7021398
loop_
_publ_author_name
'Fedushkin, Igor L.'
'Markina, Olga V.'
'Lukoyanov, Anton N.'
'Morozov, Alexander G.'
'Baranov, Evgenii V.'
'Maslov, Maxim O.'
'Ketkov, Sergey Yu'

_publ_section_title
;
 Boron complexes of redox-active diimine ligand.
;
_journal_issue 22
_journal_name_full 'Dalton transactions (Cambridge, England : 2003)'
_journal_page_first 7952
_journal_page_last 7961
_journal_paper_doi 10.1039/c3dt33055a
_journal_volume 42
_journal_year 2013
_chemical_formula_sum 'C36 H41 B N2'
_chemical_formula_weight 512.52
_chemical_name_systematic
;
?
;
_space_group_IT_number 14
_symmetry_cell_setting monoclinic
_symmetry_space_group_name_Hall '-P 2yn'
_symmetry_space_group_name_H-M 'P 1 21/n 1'
_atom_sites_solution_hydrogens geom
_atom_sites_solution_primary direct
_atom_sites_solution_secondary difmap
_audit_creation_method SHELXL-97
_cell_angle_alpha 90.00
_cell_angle_beta 109.425(3)
_cell_angle_gamma 90.00
_cell_formula_units_Z 4
_cell_length_a 12.8332(13)
_cell_length_b 18.739(2)
_cell_length_c 13.4197(14)
_cell_measurement_reflns_used 900
_cell_measurement_temperature 100(2)
_cell_measurement_theta_max 30
_cell_measurement_theta_min 2
_cell_volume 3043.5(6)
_computing_cell_refinement 'Bruker SMART'
_computing_data_collection 'Bruker SMART'
_computing_data_reduction 'Bruker SHELXTL'
_computing_molecular_graphics 'Bruker SHELXTL'
_computing_publication_material 'Bruker SHELXTL'
_computing_structure_refinement 'SHELXL-97 (Sheldrick, 1997)'
_computing_structure_solution 'SHELXS-97 (Sheldrick, 1990)'
_diffrn_ambient_temperature 100(2)
_diffrn_measured_fraction_theta_full 0.998
_diffrn_measured_fraction_theta_max 0.998
_diffrn_measurement_device_type 'CCD area detector'
_diffrn_measurement_method 'omega scans'
_diffrn_radiation_monochromator graphite
_diffrn_radiation_source 'fine-focus sealed tube'
_diffrn_radiation_type MoK\a
_diffrn_radiation_wavelength 0.71073
_diffrn_reflns_av_R_equivalents 0.0965
_diffrn_reflns_av_sigmaI/netI 0.0805
_diffrn_reflns_limit_h_max 15
_diffrn_reflns_limit_h_min -15
_diffrn_reflns_limit_k_max 23
_diffrn_reflns_limit_k_min -23
_diffrn_reflns_limit_l_max 16
_diffrn_reflns_limit_l_min -16
_diffrn_reflns_number 25945
_diffrn_reflns_theta_full 26.00
_diffrn_reflns_theta_max 26.00
_diffrn_reflns_theta_min 1.90
_exptl_absorpt_coefficient_mu 0.064
_exptl_absorpt_correction_T_max 0.9936
_exptl_absorpt_correction_T_min 0.9824
_exptl_absorpt_correction_type multi-scan
_exptl_absorpt_process_details 'SADABS (Sheldrick, 1998a)'
_exptl_crystal_colour red
_exptl_crystal_density_diffrn 1.119
_exptl_crystal_density_method 'not measured'
_exptl_crystal_description prism
_exptl_crystal_F_000 1104
_exptl_crystal_size_max 0.28
_exptl_crystal_size_mid 0.14
_exptl_crystal_size_min 0.10
_refine_diff_density_max 0.363
_refine_diff_density_min -0.255
_refine_diff_density_rms 0.060
_refine_ls_extinction_method none
_refine_ls_goodness_of_fit_ref 0.934
_refine_ls_hydrogen_treatment mixed
_refine_ls_matrix_type full
_refine_ls_number_parameters 398
_refine_ls_number_reflns 5975
_refine_ls_number_restraints 21
_refine_ls_restrained_S_all 0.960
_refine_ls_R_factor_all 0.1685
_refine_ls_R_factor_gt 0.0807
_refine_ls_shift/su_max 0.000
_refine_ls_shift/su_mean 0.000
_refine_ls_structure_factor_coef Fsqd
_refine_ls_weighting_details 'calc w=1/[\s^2^(Fo^2^)+(0.1246P)^2^+0.0000P] where P=(Fo^2^+2Fc^2^)/3'
_refine_ls_weighting_scheme calc
_refine_ls_wR_factor_gt 0.1914
_refine_ls_wR_factor_ref 0.2279
_reflns_number_gt 2857
_reflns_number_total 5975
_reflns_threshold_expression >2sigma(I)
_cod_data_source_file c3dt33055a.txt
_cod_data_source_block bbian2m
_cod_depositor_comments
;
The following automatic conversions were performed:

'_symmetry_cell_setting' value 'Monoclinic' changed to 'monoclinic'
according to /home/saulius/struct/CIF-dictionaries/cif_core.dic
dictionary named 'cif_core.dic' version 2.4.2 from 2011-04-26.

Automatic conversion script
Id: cif_fix_values 1891 2012-01-12 08:04:46Z andrius 
;
_cod_original_cell_volume 3043.6(5)
_cod_original_sg_symbol_H-M P2(1)/n
_cod_database_code 7021398

loop_
_symmetry_equiv_pos_as_xyz
'x, y, z'
'-x+1/2, y+1/2, -z+1/2'
'-x, -y, -z'
'x-1/2, -y-1/2, z-1/2'

loop_
_atom_site_label
_atom_site_type_symbol
_atom_site_fract_x
_atom_site_fract_y
_atom_site_fract_z
_atom_site_U_iso_or_equiv
_atom_site_adp_type
_atom_site_occupancy
_atom_site_symmetry_multiplicity
_atom_site_calc_flag
_atom_site_refinement_flags
_atom_site_disorder_assembly
_atom_site_disorder_group
B1 B -0.17638(17) 0.11445(12) 0.09809(18) 0.0289(6) Uani 1 1 d . . .
H1 H -0.1836(15) 0.0537(11) 0.0919(14) 0.040(6) Uiso 1 1 d . . .
N1 N -0.14889(12) 0.15767(8) 0.02211(12) 0.0275(4) Uani 1 1 d . . .
N2 N -0.20183(13) 0.16274(8) 0.16986(12) 0.0295(4) Uani 1 1 d . . .
C1 C -0.15789(14) 0.22885(10) 0.04941(14) 0.0263(5) Uani 1 1 d . . .
C2 C -0.18900(15) 0.23151(10) 0.13660(14) 0.0282(5) Uani 1 1 d . . .
C3 C -0.19942(15) 0.30572(11) 0.16649(15) 0.0294(5) Uani 1 1 d . . .
C4 C -0.17180(15) 0.34573(10) 0.08841(15) 0.0274(5) Uani 1 1 d . . .
C5 C -0.14585(15) 0.30093(10) 0.01363(15) 0.0273(5) Uani 1 1 d . . .
C6 C -0.12009(17) 0.33281(11) -0.06657(16) 0.0364(5) Uani 1 1 d . . .
H6A H -0.1037 0.3049 -0.1186 0.044 Uiso 1 1 calc R . .
C7 C -0.11823(19) 0.40853(12) -0.07061(18) 0.0467(6) Uani 1 1 d . . .
H7A H -0.0995 0.4305 -0.1261 0.056 Uiso 1 1 calc R . .
C8 C -0.14194(18) 0.45106(11) 0.00116(17) 0.0419(6) Uani 1 1 d . . .
H8A H -0.1389 0.5015 -0.0048 0.050 Uiso 1 1 calc R . .
C9 C -0.17137(16) 0.42012(10) 0.08546(15) 0.0312(5) Uani 1 1 d . . .
C10 C -0.20170(17) 0.45561(11) 0.16561(16) 0.0364(6) Uani 1 1 d . . .
H10A H -0.2038 0.5063 0.1670 0.044 Uiso 1 1 calc R . .
C11 C -0.22766(17) 0.41745(11) 0.24004(16) 0.0383(6) Uani 1 1 d . . .
H11A H -0.2472 0.4426 0.2927 0.046 Uiso 1 1 calc R . .
C12 C -0.22701(17) 0.34204(11) 0.24302(16) 0.0381(6) Uani 1 1 d . . .
H12A H -0.2452 0.3171 0.2967 0.046 Uiso 1 1 calc R . .
C13 C -0.11861(17) 0.13702(10) -0.06767(16) 0.0333(5) Uani 1 1 d . . .
C14 C -0.00819(18) 0.12803(12) -0.05603(19) 0.0487(6) Uani 1 1 d . B .
C15 C 0.0172(2) 0.10625(14) -0.1458(2) 0.0772(8) Uani 1 1 d U . .
H15A H 0.0923 0.1004 -0.1409 0.093 Uiso 1 1 calc R . .
C16 C -0.0640(3) 0.09352(18) -0.2395(3) 0.0984(10) Uani 1 1 d U . .
H16A H -0.0448 0.0778 -0.2984 0.118 Uiso 1 1 calc R . .
C17 C -0.1706(3) 0.10287(15) -0.2498(2) 0.0840(10) Uani 1 1 d U . .
H17A H -0.2255 0.0935 -0.3161 0.101 Uiso 1 1 calc R . .
C18 C -0.2033(2) 0.12631(13) -0.16480(18) 0.0539(8) Uani 1 1 d . B .
C19 C 0.08205(18) 0.14008(13) 0.0497(2) 0.0579(8) Uani 1 1 d U . .
H19A H 0.0572 0.1775 0.0900 0.069 Uiso 1 1 calc R A 1
C20 C 0.1013(3) 0.0733(2) 0.1097(3) 0.0566(11) Uani 0.679(3) 1 d P B 1
H20A H 0.0329 0.0583 0.1209 0.085 Uiso 0.679(3) 1 calc PR B 1
H20B H 0.1590 0.0806 0.1782 0.085 Uiso 0.679(3) 1 calc PR B 1
H20C H 0.1249 0.0363 0.0702 0.085 Uiso 0.679(3) 1 calc PR B 1
C21 C 0.1850(3) 0.1672(3) 0.0264(4) 0.0900(17) Uani 0.679(3) 1 d PU B 1
H21A H 0.1656 0.2098 -0.0184 0.135 Uiso 0.679(3) 1 calc PR B 1
H21B H 0.2118 0.1299 -0.0102 0.135 Uiso 0.679(3) 1 calc PR B 1
H21C H 0.2430 0.1792 0.0930 0.135 Uiso 0.679(3) 1 calc PR B 1
C20' C 0.1454(6) 0.0676(5) 0.1072(8) 0.0566(11) Uani 0.321(3) 1 d P B 2
H20D H 0.0925 0.0363 0.1245 0.085 Uiso 0.321(3) 1 calc PR B 2
H20E H 0.2050 0.0805 0.1722 0.085 Uiso 0.321(3) 1 calc PR B 2
H20F H 0.1764 0.0426 0.0594 0.085 Uiso 0.321(3) 1 calc PR B 2
C21' C 0.1756(7) 0.1975(6) 0.0673(10) 0.0900(17) Uani 0.321(3) 1 d P B 2
H21D H 0.1436 0.2453 0.0634 0.135 Uiso 0.321(3) 1 calc PR B 2
H21E H 0.2100 0.1924 0.0125 0.135 Uiso 0.321(3) 1 calc PR B 2
H21F H 0.2315 0.1905 0.1370 0.135 Uiso 0.321(3) 1 calc PR B 2
C22 C -0.3238(2) 0.13779(15) -0.1778(2) 0.0738(10) Uani 1 1 d U . .
H22A H -0.3249 0.1631 -0.1126 0.089 Uiso 1 1 calc R B 1
C23 C -0.3891(4) 0.0688(2) -0.1837(4) 0.0926(19) Uani 0.679(3) 1 d P B 1
H23A H -0.3499 0.0378 -0.1242 0.139 Uiso 0.679(3) 1 calc PR B 1
H23B H -0.3969 0.0441 -0.2503 0.139 Uiso 0.679(3) 1 calc PR B 1
H23C H -0.4625 0.0801 -0.1806 0.139 Uiso 0.679(3) 1 calc PR B 1
C24 C -0.3686(4) 0.1943(3) -0.2732(3) 0.0840(17) Uani 0.679(3) 1 d P B 1
H24A H -0.3133 0.2319 -0.2655 0.126 Uiso 0.679(3) 1 calc PR B 1
H24B H -0.4376 0.2157 -0.2711 0.126 Uiso 0.679(3) 1 calc PR B 1
H24C H -0.3822 0.1698 -0.3408 0.126 Uiso 0.679(3) 1 calc PR B 1
C23' C -0.3890(11) 0.0680(6) -0.2343(9) 0.0926(19) Uani 0.321(3) 1 d P B 2
H23D H -0.3544 0.0255 -0.1942 0.139 Uiso 0.321(3) 1 calc PR B 2
H23E H -0.3865 0.0647 -0.3063 0.139 Uiso 0.321(3) 1 calc PR B 2
H23F H -0.4661 0.0709 -0.2369 0.139 Uiso 0.321(3) 1 calc PR B 2
C24' C -0.4034(9) 0.1915(6) -0.2380(8) 0.0840(17) Uani 0.321(3) 1 d PU B 2
H24D H -0.4664 0.1932 -0.2122 0.126 Uiso 0.321(3) 1 calc PR B 2
H24E H -0.4293 0.1787 -0.3130 0.126 Uiso 0.321(3) 1 calc PR B 2
H24F H -0.3676 0.2384 -0.2288 0.126 Uiso 0.321(3) 1 calc PR B 2
C25 C -0.22819(18) 0.15113(11) 0.26477(16) 0.0381(5) Uani 1 1 d . . .
C26 C -0.1415(2) 0.14164(13) 0.36058(18) 0.0559(8) Uani 1 1 d . D .
C27 C -0.1676(3) 0.13458(15) 0.4514(2) 0.0784(10) Uani 1 1 d . . .
H27A H -0.1100 0.1265 0.5164 0.094 Uiso 1 1 calc R . .
C28 C -0.2720(3) 0.13882(14) 0.4508(2) 0.0800(9) Uani 1 1 d U . .
H28A H -0.2871 0.1350 0.5153 0.096 Uiso 1 1 calc R . .
C29 C -0.3578(2) 0.14862(13) 0.3572(2) 0.0677(7) Uani 1 1 d U . .
H29A H -0.4315 0.1511 0.3580 0.081 Uiso 1 1 calc R . .
C30 C -0.3376(2) 0.15514(12) 0.25964(19) 0.0510(6) Uani 1 1 d . D .
C31 C -0.0230(2) 0.14109(11) 0.3655(2) 0.0689(9) Uani 1 1 d DU . .
H31A H -0.0194 0.1513 0.2935 0.083 Uiso 1 1 calc R C 1
C32 C 0.0418(3) 0.19894(17) 0.4426(3) 0.0885(16) Uani 0.816(3) 1 d PD D 1
H32A H 0.0069 0.2455 0.4205 0.133 Uiso 0.816(3) 1 calc PR D 1
H32B H 0.1181 0.2002 0.4425 0.133 Uiso 0.816(3) 1 calc PR D 1
H32C H 0.0416 0.1880 0.5140 0.133 Uiso 0.816(3) 1 calc PR D 1
C33 C 0.0358(3) 0.07023(16) 0.4053(3) 0.0842(12) Uani 0.816(3) 1 d PD D 1
H33A H -0.0089 0.0307 0.3654 0.126 Uiso 0.816(3) 1 calc PR D 1
H33B H 0.0458 0.0646 0.4805 0.126 Uiso 0.816(3) 1 calc PR D 1
H33C H 0.1081 0.0701 0.3955 0.126 Uiso 0.816(3) 1 calc PR D 1
C32' C 0.0618(5) 0.2014(4) 0.3823(15) 0.0885(16) Uani 0.184(3) 1 d PD D 2
H32D H 0.0280 0.2418 0.3366 0.133 Uiso 0.184(3) 1 calc PR D 2
H32E H 0.1257 0.1843 0.3646 0.133 Uiso 0.184(3) 1 calc PR D 2
H32F H 0.0858 0.2167 0.4563 0.133 Uiso 0.184(3) 1 calc PR D 2
C33' C 0.0069(11) 0.0616(3) 0.3655(16) 0.0842(12) Uani 0.184(3) 1 d PDU D 2
H33D H -0.0466 0.0379 0.3048 0.126 Uiso 0.184(3) 1 calc PR D 2
H33E H 0.0051 0.0393 0.4310 0.126 Uiso 0.184(3) 1 calc PR D 2
H33F H 0.0812 0.0569 0.3608 0.126 Uiso 0.184(3) 1 calc PR D 2
C34 C -0.42804(16) 0.16642(11) 0.1565(2) 0.0603(7) Uani 1 1 d DU . .
H34A H -0.3961 0.1944 0.1101 0.072 Uiso 1 1 calc R D 1
C35 C -0.4675(3) 0.09493(16) 0.1018(3) 0.0846(14) Uani 0.816(3) 1 d PD D 1
H35A H -0.4053 0.0702 0.0901 0.127 Uiso 0.816(3) 1 calc PR D 1
H35B H -0.5255 0.1034 0.0337 0.127 Uiso 0.816(3) 1 calc PR D 1
H35C H -0.4971 0.0655 0.1465 0.127 Uiso 0.816(3) 1 calc PR D 1
C36 C -0.5191(2) 0.21261(19) 0.1754(3) 0.0763(13) Uani 0.816(3) 1 d PD D 1
H36A H -0.5530 0.1864 0.2198 0.114 Uiso 0.816(3) 1 calc PR D 1
H36B H -0.5755 0.2238 0.1074 0.114 Uiso 0.816(3) 1 calc PR D 1
H36C H -0.4866 0.2570 0.2109 0.114 Uiso 0.816(3) 1 calc PR D 1
C35' C -0.5003(7) 0.0990(3) 0.1230(15) 0.0846(14) Uani 0.184(3) 1 d PDU D 2
H35D H -0.4532 0.0580 0.1222 0.127 Uiso 0.184(3) 1 calc PR D 2
H35E H -0.5541 0.1061 0.0523 0.127 Uiso 0.184(3) 1 calc PR D 2
H35F H -0.5394 0.0902 0.1734 0.127 Uiso 0.184(3) 1 calc PR D 2
C36' C -0.5302(5) 0.2147(5) 0.1116(13) 0.0763(13) Uani 0.184(3) 1 d PD D 2
H36D H -0.5285 0.2525 0.1626 0.114 Uiso 0.184(3) 1 calc PR D 2
H36E H -0.5974 0.1862 0.0985 0.114 Uiso 0.184(3) 1 calc PR D 2
H36F H -0.5296 0.2361 0.0452 0.114 Uiso 0.184(3) 1 calc PR D 2

loop_
_atom_site_aniso_label
_atom_site_aniso_U_11
_atom_site_aniso_U_22
_atom_site_aniso_U_33
_atom_site_aniso_U_23
_atom_site_aniso_U_13
_atom_site_aniso_U_12
B1 0.0279(10) 0.0257(11) 0.0341(11) -0.0003(10) 0.0117(9) -0.0009(10)
N1 0.0307(8) 0.0249(8) 0.0272(8) 0.0013(7) 0.0099(7) 0.0027(7)
N2 0.0342(8) 0.0238(8) 0.0316(8) 0.0043(7) 0.0122(7) 0.0003(7)
C1 0.0247(9) 0.0251(10) 0.0263(9) -0.0019(8) 0.0047(8) -0.0009(8)
C2 0.0311(9) 0.0265(10) 0.0278(10) 0.0007(8) 0.0109(8) -0.0019(9)
C3 0.0320(10) 0.0296(10) 0.0262(9) 0.0025(8) 0.0092(8) -0.0012(9)
C4 0.0279(9) 0.0282(10) 0.0255(9) -0.0021(8) 0.0079(7) -0.0034(9)
C5 0.0278(9) 0.0240(10) 0.0288(10) 0.0000(8) 0.0078(8) 0.0001(8)
C6 0.0455(11) 0.0346(12) 0.0353(10) 0.0035(9) 0.0217(9) 0.0025(10)
C7 0.0708(13) 0.0331(12) 0.0466(12) 0.0094(10) 0.0336(10) -0.0001(11)
C8 0.0585(12) 0.0263(11) 0.0486(12) 0.0065(9) 0.0279(10) 0.0010(10)
C9 0.0327(9) 0.0269(10) 0.0335(10) -0.0010(9) 0.0104(8) 0.0001(9)
C10 0.0431(11) 0.0242(10) 0.0432(12) -0.0040(9) 0.0163(9) -0.0007(9)
C11 0.0486(11) 0.0358(12) 0.0361(10) -0.0101(9) 0.0216(9) -0.0036(10)
C12 0.0524(12) 0.0356(12) 0.0330(10) -0.0032(9) 0.0232(9) -0.0040(10)
C13 0.0466(11) 0.0242(10) 0.0315(10) 0.0002(8) 0.0163(9) -0.0005(9)
C14 0.0599(12) 0.0299(12) 0.0739(14) 0.0037(10) 0.0459(10) 0.0036(10)
C15 0.1115(16) 0.0447(16) 0.1129(17) 0.0107(14) 0.0873(13) 0.0127(14)
C16 0.166(2) 0.0715(19) 0.0806(16) -0.0007(15) 0.0722(15) 0.0223(18)
C17 0.157(2) 0.0500(17) 0.0385(14) -0.0083(13) 0.0231(17) 0.0143(19)
C18 0.0850(18) 0.0348(13) 0.0311(12) -0.0067(10) 0.0052(12) 0.0046(13)
C19 0.0314(11) 0.0404(14) 0.103(2) 0.0000(13) 0.0241(12) -0.0004(10)
C20 0.028(2) 0.0540(18) 0.084(2) 0.0067(17) 0.0136(19) 0.0140(18)
C21 0.0503(17) 0.069(3) 0.159(4) -0.003(3) 0.045(2) -0.014(2)
C20' 0.028(2) 0.0540(18) 0.084(2) 0.0067(17) 0.0136(19) 0.0140(18)
C21' 0.0503(17) 0.069(3) 0.159(4) -0.003(3) 0.045(2) -0.014(2)
C22 0.0637(18) 0.0594(17) 0.0644(19) -0.0141(14) -0.0238(15) 0.0063(14)
C23 0.092(3) 0.069(2) 0.094(4) -0.044(3) -0.001(3) -0.013(2)
C24 0.069(3) 0.101(3) 0.067(3) 0.029(2) 0.003(2) 0.018(2)
C23' 0.092(3) 0.069(2) 0.094(4) -0.044(3) -0.001(3) -0.013(2)
C24' 0.069(3) 0.101(3) 0.067(3) 0.029(2) 0.003(2) 0.018(2)
C25 0.0628(12) 0.0227(10) 0.0387(10) 0.0020(8) 0.0303(9) -0.0039(10)
C26 0.0911(17) 0.0454(14) 0.0309(12) -0.0014(10) 0.0197(12) -0.0237(13)
C27 0.137(2) 0.0614(17) 0.0422(14) -0.0059(12) 0.0369(15) -0.0406(17)
C28 0.164(2) 0.0410(15) 0.0581(14) 0.0011(12) 0.0674(14) -0.0099(17)
C29 0.1040(16) 0.0326(13) 0.0990(16) 0.0094(12) 0.0772(12) 0.0102(13)
C30 0.0735(13) 0.0292(12) 0.0677(14) 0.0147(10) 0.0468(11) 0.0110(11)
C31 0.0689(18) 0.0791(18) 0.0429(15) 0.0137(14) -0.0027(14) -0.0206(15)
C32 0.072(2) 0.058(2) 0.100(3) -0.002(2) -0.019(2) -0.0122(18)
C33 0.104(3) 0.0650(19) 0.085(3) -0.0278(19) 0.034(2) -0.0259(19)
C32' 0.072(2) 0.058(2) 0.100(3) -0.002(2) -0.019(2) -0.0122(18)
C33' 0.104(3) 0.0650(19) 0.085(3) -0.0278(19) 0.034(2) -0.0259(19)
C34 0.0539(12) 0.0556(15) 0.0851(16) 0.0300(13) 0.0413(12) 0.0154(12)
C35 0.111(3) 0.067(2) 0.067(2) 0.0102(18) 0.018(2) 0.0109(19)
C36 0.0487(16) 0.095(3) 0.080(3) -0.004(2) 0.0146(19) 0.0218(18)
C35' 0.111(3) 0.067(2) 0.067(2) 0.0102(18) 0.018(2) 0.0109(19)
C36' 0.0487(16) 0.095(3) 0.080(3) -0.004(2) 0.0146(19) 0.0218(18)

loop_
_atom_type_symbol
_atom_type_description
_atom_type_scat_dispersion_real
_atom_type_scat_dispersion_imag
_atom_type_scat_source
C C 0.0033 0.0016 'International Tables Vol C Tables 4.2.6.8 and 6.1.1.4'
H H 0.0000 0.0000 'International Tables Vol C Tables 4.2.6.8 and 6.1.1.4'
B B 0.0013 0.0007 'International Tables Vol C Tables 4.2.6.8 and 6.1.1.4'
N N 0.0061 0.0033 'International Tables Vol C Tables 4.2.6.8 and 6.1.1.4'

loop_
_geom_angle_atom_site_label_1
_geom_angle_atom_site_label_2
_geom_angle_atom_site_label_3
_geom_angle
N1 B1 N2 106.58(17)
C1 N1 B1 106.92(16)
C1 N1 C13 123.07(16)
B1 N1 C13 130.01(17)
C2 N2 B1 106.92(17)
C2 N2 C25 120.77(16)
B1 N2 C25 132.16(17)
C2 C1 N1 109.55(17)
C2 C1 C5 110.09(17)
N1 C1 C5 140.36(18)
C1 C2 N2 110.04(17)
C1 C2 C3 110.52(17)
N2 C2 C3 139.44(18)
C12 C3 C4 118.56(19)
C12 C3 C2 138.13(19)
C4 C3 C2 103.31(17)
C9 C4 C3 123.42(19)
C9 C4 C5 124.26(19)
C3 C4 C5 112.33(17)
C6 C5 C4 118.07(18)
C6 C5 C1 138.17(19)
C4 C5 C1 103.75(17)
C5 C6 C7 118.6(2)
C8 C7 C6 123.2(2)
C7 C8 C9 120.2(2)
C4 C9 C10 116.15(19)
C4 C9 C8 115.62(19)
C10 C9 C8 128.22(19)
C11 C10 C9 120.35(19)
C10 C11 C12 123.2(2)
C3 C12 C11 118.3(2)
C14 C13 C18 122.3(2)
C14 C13 N1 119.39(18)
C18 C13 N1 118.3(2)
C13 C14 C15 117.3(2)
C13 C14 C19 121.4(2)
C15 C14 C19 121.3(2)
C16 C15 C14 121.1(3)
C17 C16 C15 121.0(3)
C16 C17 C18 121.7(3)
C13 C18 C17 116.6(3)
C13 C18 C22 122.1(2)
C17 C18 C22 121.2(2)
C20 C19 C14 108.8(2)
C20 C19 C21 113.2(3)
C14 C19 C21 107.3(3)
C20 C19 C21' 121.5(4)
C14 C19 C21' 123.3(5)
C21 C19 C21' 30.7(4)
C20 C19 C20' 20.9(3)
C14 C19 C20' 114.9(4)
C21 C19 C20' 92.6(4)
C21' C19 C20' 105.2(5)
C24' C22 C18 131.2(5)
C24' C22 C23 106.3(5)
C18 C22 C23 114.1(3)
C24' C22 C23' 98.1(6)
C18 C22 C23' 107.0(5)
C23 C22 C23' 24.9(5)
C24' C22 C24 27.8(5)
C18 C22 C24 105.5(3)
C23 C22 C24 118.0(3)
C23' C22 C24 99.7(5)
C30 C25 C26 122.3(2)
C30 C25 N2 118.74(19)
C26 C25 N2 118.8(2)
C27 C26 C25 118.1(3)
C27 C26 C31 120.2(2)
C25 C26 C31 121.6(2)
C28 C27 C26 121.9(3)
C27 C28 C29 120.5(3)
C28 C29 C30 121.0(3)
C25 C30 C29 116.2(2)
C25 C30 C34 121.0(2)
C29 C30 C34 122.8(2)
C26 C31 C32' 131.4(4)
C26 C31 C33 113.3(2)
C32' C31 C33 110.2(4)
C26 C31 C32 109.7(2)
C32' C31 C32 35.2(7)
C33 C31 C32 106.5(2)
C26 C31 C33' 104.8(6)
C32' C31 C33' 123.3(7)
C33 C31 C33' 21.1(7)
C32 C31 C33' 127.1(6)
C30 C34 C35 110.6(2)
C30 C34 C36' 137.9(6)
C35 C34 C36' 102.9(5)
C30 C34 C36 108.9(2)
C35 C34 C36 115.0(2)
C36' C34 C36 30.9(6)
C30 C34 C35' 111.1(6)
C35 C34 C35' 22.0(7)
C36' C34 C35' 91.0(5)
C36 C34 C35' 95.3(5)

loop_
_geom_bond_atom_site_label_1
_geom_bond_atom_site_label_2
_geom_bond_distance
B1 N1 1.435(3)
B1 N2 1.436(3)
N1 C1 1.398(2)
N1 C13 1.437(3)
N2 C2 1.391(2)
N2 C25 1.439(3)
C1 C2 1.357(3)
C1 C5 1.459(3)
C2 C3 1.466(3)
C3 C12 1.373(3)
C3 C4 1.426(3)
C4 C9 1.395(3)
C4 C5 1.430(3)
C5 C6 1.364(3)
C6 C7 1.420(3)
C7 C8 1.360(3)
C8 C9 1.429(3)
C9 C10 1.424(3)
C10 C11 1.357(3)
C11 C12 1.414(3)
C13 C14 1.383(3)
C13 C18 1.406(3)
C14 C15 1.409(4)
C14 C19 1.521(3)
C15 C16 1.360(4)
C16 C17 1.340(5)
C17 C18 1.411(4)
C18 C22 1.512(4)
C19 C20 1.464(5)
C19 C21 1.542(5)
C19 C21' 1.570(10)
C19 C20' 1.638(9)
C22 C24' 1.470(11)
C22 C23 1.530(6)
C22 C23' 1.602(11)
C22 C24 1.612(5)
C25 C30 1.385(3)
C25 C26 1.404(3)
C26 C27 1.374(4)
C26 C31 1.500(4)
C27 C28 1.340(4)
C28 C29 1.380(4)
C29 C30 1.422(4)
C30 C34 1.496(3)
C31 C32' 1.532(5)
C31 C33 1.533(3)
C31 C32 1.538(3)
C31 C33' 1.539(4)
C34 C35 1.531(3)
C34 C36' 1.541(5)
C34 C36 1.541(3)
C34 C35' 1.542(5)
